data_4061883
_journal_name_full Organometallics
_journal_year 2003
_chemical_formula_sum 'C24 H21 Fe O3 P'
_chemical_formula_weight 444.23
_space_group_IT_number 14
_symmetry_cell_setting monoclinic
_symmetry_space_group_name_Hall '-P 2yn'
_symmetry_space_group_name_H-M 'P 1 21/n 1'
_cell_angle_alpha 90.
_cell_angle_beta 105.952(1)
_cell_angle_gamma 90.
_cell_formula_units_Z 4
_cell_length_a 9.4619(2)
_cell_length_b 19.5101(3)
_cell_length_c 11.1031(2)
_cell_measurement_temperature 150
_cell_volume 1970.73(6)
_diffrn_ambient_temperature 150
_exptl_crystal_density_diffrn 1.497
_cod_original_sg_symbol_H-M 'P 21/n'
_cod_database_code 4061883

loop_
_symmetry_equiv_pos_as_xyz
'x, y, z'
'-x+1/2, y+1/2, -z+1/2'
'-x, -y, -z'
'x-1/2, -y-1/2, z-1/2'

loop_
_atom_site_label
_atom_site_type_symbol
_atom_site_fract_x
_atom_site_fract_y
_atom_site_fract_z
_atom_site_U_iso_or_equiv
_atom_site_adp_type
_atom_site_occupancy
_atom_site_symmetry_multiplicity
_atom_site_calc_flag
_atom_site_refinement_flags
_atom_site_disorder_assembly
_atom_site_disorder_group
Fe Fe 0.80497(3) 0.046532(14) 0.27705(3) 0.02583(10) Uani 1 1 d . . .
P P 0.78485(5) 0.17983(2) 0.08194(4) 0.02179(12) Uani 1 1 d . . .
O1 O 1.1571(4) -0.03340(14) 0.2714(2) 0.0931(11) Uani 1 1 d . . .
O2 O 1.1661(3) -0.01070(10) 0.08080(19) 0.0632(6) Uani 1 1 d . . .
H90 H 1.1914 -0.0589 0.0781 0.150 Uiso 1 1 d . . .
O3 O 0.77907(16) 0.13615(8) -0.03010(13) 0.0293(3) Uani 1 1 d . . .
C1 C 0.9907(2) 0.09575(10) 0.26358(18) 0.0244(4) Uani 1 1 d . . .
C2 C 0.8637(2) 0.14057(10) 0.23020(17) 0.0222(4) Uani 1 1 d . . .
C3 C 0.8070(2) 0.14506(10) 0.33785(18) 0.0257(4) Uani 1 1 d . . .
H3 H 0.7260 0.1706 0.3433 0.031 Uiso 1 1 calc R . .
C4 C 0.8962(2) 0.10362(11) 0.43415(18) 0.0282(4) Uani 1 1 d . . .
H4 H 0.8834 0.0973 0.5135 0.034 Uiso 1 1 calc R . .
C5 C 1.0083(2) 0.07356(11) 0.38898(18) 0.0274(4) Uani 1 1 d . . .
H5 H 1.0813 0.0442 0.4339 0.033 Uiso 1 1 calc R . .
C6 C 0.7802(3) -0.03995(12) 0.1703(2) 0.0422(6) Uani 1 1 d . . .
H6 H 0.8442 -0.0549 0.1254 0.051 Uiso 1 1 calc R . .
C7 C 0.6570(3) 0.00424(12) 0.1254(2) 0.0407(6) Uani 1 1 d . . .
H7 H 0.6258 0.0234 0.0458 0.049 Uiso 1 1 calc R . .
C8 C 0.5913(3) 0.01352(15) 0.2232(3) 0.0507(7) Uani 1 1 d . . .
H8 H 0.5080 0.0397 0.2192 0.061 Uiso 1 1 calc R . .
C9 C 0.6724(4) -0.02351(15) 0.3286(3) 0.0543(7) Uani 1 1 d . . .
H9 H 0.6530 -0.0254 0.4063 0.065 Uiso 1 1 calc R . .
C10 C 0.7871(4) -0.05677(12) 0.2956(3) 0.0494(7) Uani 1 1 d . . .
H10 H 0.8565 -0.0853 0.3475 0.059 Uiso 1 1 calc R . .
C11 C 1.0898(2) 0.08029(12) 0.1827(2) 0.0309(4) Uani 1 1 d . . .
H11A H 1.1754 0.1098 0.2081 0.037 Uiso 1 1 calc R . .
H11B H 1.0386 0.0918 0.0968 0.037 Uiso 1 1 calc R . .
C12 C 1.1418(3) 0.00636(13) 0.1864(2) 0.0377(5) Uani 1 1 d . . .
C13 C 0.8891(2) 0.25670(10) 0.07748(18) 0.0239(4) Uani 1 1 d . . .
C14 C 0.9777(2) 0.28756(11) 0.18486(19) 0.0275(4) Uani 1 1 d . . .
H14 H 0.9835 0.2689 0.2631 0.033 Uiso 1 1 calc R . .
C15 C 1.0578(2) 0.34622(11) 0.1758(2) 0.0325(5) Uani 1 1 d . . .
H15 H 1.1162 0.3670 0.2477 0.039 Uiso 1 1 calc R . .
C16 C 1.0501(3) 0.37367(12) 0.0587(2) 0.0360(5) Uani 1 1 d . . .
H16 H 1.1046 0.4125 0.0523 0.043 Uiso 1 1 calc R . .
C17 C 0.9617(3) 0.34351(13) -0.0480(2) 0.0390(5) Uani 1 1 d . . .
H17 H 0.9563 0.3623 -0.1261 0.047 Uiso 1 1 calc R . .
C18 C 0.8809(2) 0.28540(13) -0.0395(2) 0.0339(5) Uani 1 1 d . . .
H18 H 0.8212 0.2655 -0.1117 0.041 Uiso 1 1 calc R . .
C19 C 0.6034(2) 0.20617(10) 0.08579(18) 0.0235(4) Uani 1 1 d . . .
C20 C 0.5818(2) 0.26019(10) 0.16160(19) 0.0275(4) Uani 1 1 d . . .
H20 H 0.6617 0.2854 0.2081 0.033 Uiso 1 1 calc R . .
C21 C 0.4407(3) 0.27604(11) 0.1672(2) 0.0329(5) Uani 1 1 d . . .
H21 H 0.4260 0.3117 0.2180 0.039 Uiso 1 1 calc R . .
C22 C 0.3224(2) 0.23878(12) 0.0975(2) 0.0362(5) Uani 1 1 d . . .
H22 H 0.2282 0.2492 0.1023 0.043 Uiso 1 1 calc R . .
C23 C 0.3426(2) 0.18622(12) 0.0205(2) 0.0355(5) Uani 1 1 d . . .
H23 H 0.2619 0.1619 -0.0271 0.043 Uiso 1 1 calc R . .
C24 C 0.4830(2) 0.16958(11) 0.0140(2) 0.0289(4) Uani 1 1 d . . .
H24 H 0.4966 0.1342 -0.0379 0.035 Uiso 1 1 calc R . .

loop_
_atom_site_aniso_label
_atom_site_aniso_U_11
_atom_site_aniso_U_22
_atom_site_aniso_U_33
_atom_site_aniso_U_23
_atom_site_aniso_U_13
_atom_site_aniso_U_12
Fe 0.02803(17) 0.02090(16) 0.02638(16) 0.00007(10) 0.00380(12) -0.00134(11)
P 0.0238(2) 0.0213(2) 0.0207(2) -0.00207(18) 0.00670(18) 0.00227(18)
O1 0.155(3) 0.0855(17) 0.0531(13) 0.0305(12) 0.0518(16) 0.0803(19)
O2 0.1086(19) 0.0448(11) 0.0454(11) -0.0004(9) 0.0365(12) 0.0238(12)
O3 0.0349(8) 0.0288(7) 0.0233(7) -0.0061(6) 0.0066(6) 0.0044(6)
C1 0.0245(9) 0.0242(9) 0.0232(9) -0.0052(7) 0.0045(7) 0.0007(8)
C2 0.0244(9) 0.0198(9) 0.0224(9) -0.0022(7) 0.0065(7) -0.0005(7)
C3 0.0303(10) 0.0217(9) 0.0270(9) -0.0036(7) 0.0111(8) 0.0020(8)
C4 0.0352(11) 0.0276(10) 0.0218(9) -0.0020(8) 0.0077(8) -0.0003(8)
C5 0.0286(10) 0.0259(10) 0.0242(9) -0.0019(8) 0.0012(8) 0.0020(8)
C6 0.0500(15) 0.0274(11) 0.0418(13) -0.0123(10) 0.0000(11) -0.0052(10)
C7 0.0410(13) 0.0308(12) 0.0390(12) -0.0022(9) -0.0079(10) -0.0103(10)
C8 0.0339(13) 0.0491(16) 0.0673(18) -0.0091(13) 0.0110(12) -0.0158(12)
C9 0.0651(19) 0.0467(15) 0.0525(16) -0.0008(13) 0.0186(14) -0.0287(14)
C10 0.0733(19) 0.0208(11) 0.0417(13) 0.0023(10) -0.0051(13) -0.0102(12)
C11 0.0268(10) 0.0364(11) 0.0304(10) -0.0028(9) 0.0094(8) 0.0047(9)
C12 0.0359(12) 0.0453(14) 0.0327(11) 0.0003(10) 0.0108(9) 0.0127(10)
C13 0.0237(9) 0.0250(9) 0.0255(9) 0.0005(7) 0.0110(7) 0.0033(7)
C14 0.0301(10) 0.0271(10) 0.0271(10) -0.0007(8) 0.0105(8) 0.0010(8)
C15 0.0301(11) 0.0295(11) 0.0392(12) -0.0053(9) 0.0119(9) -0.0015(9)
C16 0.0321(11) 0.0281(11) 0.0527(14) 0.0043(10) 0.0200(10) 0.0002(9)
C17 0.0387(12) 0.0429(13) 0.0387(12) 0.0134(10) 0.0163(10) -0.0005(10)
C18 0.0336(11) 0.0427(13) 0.0255(10) 0.0044(9) 0.0085(8) -0.0024(10)
C19 0.0241(9) 0.0213(9) 0.0256(9) 0.0034(7) 0.0074(7) 0.0026(7)
C20 0.0308(10) 0.0218(9) 0.0302(10) 0.0010(8) 0.0087(8) 0.0026(8)
C21 0.0399(12) 0.0255(10) 0.0381(11) 0.0027(9) 0.0189(9) 0.0095(9)
C22 0.0283(11) 0.0349(12) 0.0487(13) 0.0085(10) 0.0162(10) 0.0082(9)
C23 0.0263(11) 0.0343(12) 0.0445(13) 0.0011(10) 0.0075(9) -0.0018(9)
C24 0.0279(10) 0.0264(10) 0.0319(10) -0.0017(8) 0.0071(8) 0.0010(8)

loop_
_geom_bond_atom_site_label_1
_geom_bond_atom_site_label_2
_geom_bond_distance
_geom_bond_site_symmetry_2
_geom_bond_publ_flag
Fe C2 2.0260(19) . ?
Fe C3 2.036(2) . ?
Fe C10 2.038(2) . ?
Fe C6 2.038(2) . ?
Fe C9 2.041(3) . ?
Fe C1 2.044(2) . ?
Fe C7 2.045(2) . ?
Fe C8 2.048(3) . ?
Fe C4 2.050(2) . ?
Fe C5 2.052(2) . ?
P O3 1.4965(14) . ?
P C2 1.7827(19) . ?
P C13 1.803(2) . ?
P C19 1.804(2) . ?
O1 C12 1.199(3) . ?
O2 C12 1.299(3) . ?
O2 H90 0.9729(19) . ?
C1 C5 1.423(3) . ?
C1 C2 1.450(3) . ?
C1 C11 1.497(3) . ?
C2 C3 1.441(3) . ?
C3 C4 1.419(3) . ?
C3 H3 0.9300 . ?
C4 C5 1.418(3) . ?
C4 H4 0.9300 . ?
C5 H5 0.9300 . ?
C6 C10 1.414(4) . ?
C6 C7 1.425(4) . ?
C6 H6 0.9300 . ?
C7 C8 1.404(4) . ?
C7 H7 0.9300 . ?
C8 C9 1.410(4) . ?
C8 H8 0.9300 . ?
C9 C10 1.397(5) . ?
C9 H9 0.9300 . ?
C10 H10 0.9300 . ?
C11 C12 1.521(3) . ?
C11 H11A 0.9700 . ?
C11 H11B 0.9700 . ?
C13 C14 1.392(3) . ?
C13 C18 1.396(3) . ?
C14 C15 1.391(3) . ?
C14 H14 0.9300 . ?
C15 C16 1.389(3) . ?
C15 H15 0.9300 . ?
C16 C17 1.380(4) . ?
C16 H16 0.9300 . ?
C17 C18 1.385(3) . ?
C17 H17 0.9300 . ?
C18 H18 0.9300 . ?
C19 C24 1.395(3) . ?
C19 C20 1.398(3) . ?
C20 C21 1.388(3) . ?
C20 H20 0.9300 . ?
C21 C22 1.380(3) . ?
C21 H21 0.9300 . ?
C22 C23 1.382(3) . ?
C22 H22 0.9300 . ?
C23 C24 1.389(3) . ?
C23 H23 0.9300 . ?
C24 H24 0.9300 . ?
